data_4509310
loop_
_publ_author_name
'Han, Zhangang'
'Gao, Yuanzhe'
'Zhai, Xueliang'
'Peng, Jun'
'Tian, Aixiang'
'Zhao, Yulong'
'Hu, Changwen'

_publ_section_title
;
 Self-Process-Programmed Structural Diversity in Supramolecular Assembly
 Based on Polyoxometalate Anion and Halogensubstituted Bipyridine Cation
;
_journal_issue 2
_journal_name_full 'Crystal Growth &amp; Design'
_journal_page_first 1225
_journal_paper_doi 10.1021/cg8012206
_journal_volume 9
_journal_year 2009
_chemical_formula_sum 'C64 H48 Br4 Mo8 N8 O26'
_chemical_formula_weight 2432.22
_chemical_name_systematic
; 
 ? 
;
_space_group_IT_number 2
_symmetry_cell_setting triclinic
_symmetry_space_group_name_Hall '-P 1'
_symmetry_space_group_name_H-M 'P -1'
_atom_sites_solution_hydrogens geom
_atom_sites_solution_primary direct
_atom_sites_solution_secondary difmap
_audit_creation_method SHELXL-97
_cell_angle_alpha 89.153(2)
_cell_angle_beta 73.226(2)
_cell_angle_gamma 62.9070(10)
_cell_formula_units_Z 1
_cell_length_a 11.0837(11)
_cell_length_b 11.4055(11)
_cell_length_c 16.9747(16)
_cell_measurement_temperature 293(2)
_cell_measurement_theta_max 25.07
_cell_measurement_theta_min 3.15
_cell_volume 1811.9(3)
_computing_cell_refinement 'RAPID AUTO'
_computing_data_collection 'RAPID AUTO'
_computing_data_reduction 'RAPID AUTO'
_computing_structure_refinement 'SHELXL-97 (Sheldrick, 1997)'
_computing_structure_solution 'SHELXS-97 (Sheldrick, 1990)'
_diffrn_ambient_temperature 273(2)
_diffrn_detector_area_resol_mean 0.01
_diffrn_measured_fraction_theta_full 0.969
_diffrn_measured_fraction_theta_max 0.969
_diffrn_measurement_device_type 'Rigaku R-AXIS RAPID IP'
_diffrn_measurement_method Oscillation
_diffrn_radiation_monochromator graphite
_diffrn_radiation_source 'fine-focus sealed tube'
_diffrn_radiation_type MoK\a
_diffrn_radiation_wavelength 0.71073
_diffrn_reflns_av_R_equivalents 0.1020
_diffrn_reflns_av_sigmaI/netI 0.0670
_diffrn_reflns_limit_h_max 13
_diffrn_reflns_limit_h_min -13
_diffrn_reflns_limit_k_max 13
_diffrn_reflns_limit_k_min -11
_diffrn_reflns_limit_l_max 19
_diffrn_reflns_limit_l_min -20
_diffrn_reflns_number 9362
_diffrn_reflns_theta_full 25.07
_diffrn_reflns_theta_max 25.07
_diffrn_reflns_theta_min 2.14
_diffrn_standards_decay_% none
_exptl_absorpt_coefficient_mu 3.630
_exptl_absorpt_correction_T_max 0.713
_exptl_absorpt_correction_T_min 0.449
_exptl_absorpt_correction_type empirical
_exptl_absorpt_process_details 'ABSCOR by T.Higashi 8 March, 1995'
_exptl_crystal_colour Yellow
_exptl_crystal_density_diffrn 2.229
_exptl_crystal_density_method 'not measured'
_exptl_crystal_description Block
_exptl_crystal_F_000 1172
_exptl_crystal_size_max 0.341
_exptl_crystal_size_mid 0.186
_exptl_crystal_size_min 0.093
_refine_diff_density_max 2.444
_refine_diff_density_min -3.047
_refine_diff_density_rms 0.185
_refine_ls_extinction_method none
_refine_ls_goodness_of_fit_ref 1.033
_refine_ls_hydrogen_treatment mixed
_refine_ls_matrix_type full
_refine_ls_number_parameters 504
_refine_ls_number_reflns 6229
_refine_ls_number_restraints 0
_refine_ls_restrained_S_all 1.033
_refine_ls_R_factor_all 0.0665
_refine_ls_R_factor_gt 0.0595
_refine_ls_shift/su_max 0.002
_refine_ls_shift/su_mean 0.000
_refine_ls_structure_factor_coef Fsqd
_refine_ls_weighting_details 'calc w=1/[\s^2^(Fo^2^)+(0.1055P)^2^+4.7631P] where P=(Fo^2^+2Fc^2^)/3'
_refine_ls_weighting_scheme calc
_refine_ls_wR_factor_gt 0.1649
_refine_ls_wR_factor_ref 0.1716
_reflns_number_gt 5183
_reflns_number_total 6229
_reflns_threshold_expression >2sigma(I)
_cod_data_source_file cg8012206sup1.cif
_cod_data_source_block Compound-6
_cod_depositor_comments
;
The following automatic conversions were performed:

'_symmetry_cell_setting' value 'Triclinic' changed to 'triclinic'
according to /home/saulius/struct/CIF-dictionaries/cif_core.dic
dictionary named 'cif_core.dic' version 2.4.2 from
2011-04-26.

'_exptl_absorpt_correction_type' value 'Empirical'
changed to 'empirical' according to
/home/saulius/struct/CIF-dictionaries/cif_core.dic dictionary named
'cif_core.dic' version 2.4.2 from 2011-04-26.

Automatic conversion script
Id: cif_fix_values 1891 2012-01-12 08:04:46Z andrius 
;
_cod_original_sg_symbol_H-M P-1
_cod_database_code 4509310

loop_
_symmetry_equiv_pos_as_xyz
'x, y, z'
'-x, -y, -z'

loop_
_atom_site_label
_atom_site_type_symbol
_atom_site_fract_x
_atom_site_fract_y
_atom_site_fract_z
_atom_site_U_iso_or_equiv
_atom_site_adp_type
_atom_site_occupancy
_atom_site_symmetry_multiplicity
_atom_site_calc_flag
_atom_site_refinement_flags
Mo1 Mo -0.85195(6) 1.33665(5) 1.28824(3) 0.03511(19) Uani 1 1 d .
Mo2 Mo -0.84651(6) 1.59302(5) 1.56992(3) 0.03364(19) Uani 1 1 d .
Mo3 Mo -0.69982(6) 1.31261(5) 1.43145(3) 0.03294(19) Uani 1 1 d .
Mo4 Mo -0.99703(5) 1.61739(5) 1.43058(3) 0.02837(18) Uani 1 1 d .
O1 O -0.9431(5) 1.5894(4) 1.6816(3) 0.0381(10) Uani 1 1 d .
O2 O -0.8048(6) 1.3528(5) 1.1859(3) 0.0536(14) Uani 1 1 d .
O3 O -0.9296(5) 1.5565(4) 1.3254(3) 0.0391(11) Uani 1 1 d .
O4 O -0.5477(5) 1.3135(5) 1.4310(3) 0.0513(13) Uani 1 1 d .
O5 O -0.6962(5) 1.3299(5) 1.3214(3) 0.0397(11) Uani 1 1 d .
O6 O -1.0588(4) 1.6071(4) 1.5600(2) 0.0293(9) Uani 1 1 d .
O7 O -0.6750(5) 1.5264(5) 1.5700(3) 0.0527(14) Uani 1 1 d .
O8 O -1.1828(5) 1.6227(4) 1.4499(3) 0.0324(9) Uani 1 1 d .
O9 O -0.6602(6) 1.1478(5) 1.4354(3) 0.0468(12) Uani 1 1 d .
O10 O -0.8082(5) 1.1725(5) 1.2906(3) 0.0460(12) Uani 1 1 d .
O11 O -1.0483(5) 1.7833(4) 1.4330(3) 0.0413(11) Uani 1 1 d .
O12 O -0.8149(5) 1.5455(4) 1.4499(3) 0.0337(10) Uani 1 1 d .
O13 O -0.8998(6) 1.7582(5) 1.5676(3) 0.0466(12) Uani 1 1 d .
C1 C -1.3104(8) 2.1529(7) 1.5166(5) 0.0482(18) Uani 1 1 d .
H1A H -1.3387 2.1537 1.4700 0.058 Uiso 1 1 calc R
C2 C -1.3765(8) 2.2673(7) 1.5735(5) 0.0438(17) Uani 1 1 d .
H2A H -1.4484 2.3454 1.5649 0.053 Uiso 1 1 calc R
C3 C -1.3343(8) 2.2635(7) 1.6425(4) 0.0424(16) Uani 1 1 d .
C4 C -1.2255(9) 2.1467(8) 1.6518(5) 0.056(2) Uani 1 1 d .
H4A H -1.1946 2.1424 1.6977 0.067 Uiso 1 1 calc R
C5 C -1.1617(9) 2.0350(8) 1.5928(6) 0.058(2) Uani 1 1 d .
H5A H -1.0878 1.9559 1.5985 0.070 Uiso 1 1 calc R
C6 C -1.4028(7) 2.3830(7) 1.7069(4) 0.0415(15) Uani 1 1 d .
C7 C -1.5075(10) 2.5036(8) 1.7000(6) 0.060(2) Uani 1 1 d .
H7A H -1.5410 2.5140 1.6547 0.072 Uiso 1 1 calc R
C8 C -1.5622(11) 2.6086(8) 1.7602(6) 0.068(3) Uani 1 1 d .
H8A H -1.6315 2.6912 1.7548 0.082 Uiso 1 1 calc R
C9 C -1.5170(8) 2.5944(8) 1.8282(5) 0.0487(18) Uani 1 1 d .
C10 C -1.4107(12) 2.4688(11) 1.8280(6) 0.086(3) Uani 1 1 d .
H10A H -1.3748 2.4560 1.8724 0.103 Uiso 1 1 calc R
C11 C -1.5707(9) 2.7049(8) 1.8960(5) 0.054(2) Uani 1 1 d .
C12 C -1.5769(14) 2.8222(13) 1.8786(9) 0.108(5) Uani 1 1 d .
H12A H -1.5461 2.8337 1.8234 0.130 Uiso 1 1 calc R
C13 C -1.6273(14) 2.9263(12) 1.9399(8) 0.095(4) Uani 1 1 d .
H13A H -1.6344 3.0082 1.9270 0.114 Uiso 1 1 calc R
C14 C -1.6680(12) 2.9034(9) 2.0236(6) 0.073(3) Uani 1 1 d .
C15 C -1.6481(14) 2.7846(14) 2.0401(7) 0.098(4) Uani 1 1 d .
H15A H -1.6673 2.7687 2.0950 0.118 Uiso 1 1 calc R
C16 C -1.5999(13) 2.6839(12) 1.9784(7) 0.092(4) Uani 1 1 d .
H16A H -1.5865 2.6004 1.9918 0.111 Uiso 1 1 calc R
C17 C -0.3520(8) 0.8150(7) 1.3356(5) 0.0521(19) Uani 1 1 d .
H17A H -0.3272 0.8134 1.3836 0.063 Uiso 1 1 calc R
C18 C -0.2744(8) 0.7064(8) 1.2742(4) 0.0518(19) Uani 1 1 d .
H18A H -0.1972 0.6312 1.2809 0.062 Uiso 1 1 calc R
C19 C -0.3116(8) 0.7095(7) 1.2025(4) 0.0451(17) Uani 1 1 d .
C20 C -0.4289(8) 0.8232(7) 1.1961(5) 0.0512(18) Uani 1 1 d .
H20A H -0.4564 0.8274 1.1488 0.061 Uiso 1 1 calc R
C21 C -0.5051(8) 0.9293(7) 1.2580(5) 0.0501(18) Uani 1 1 d .
H21A H -0.5842 1.0045 1.2534 0.060 Uiso 1 1 calc R
C22 C -0.2341(8) 0.5953(7) 1.1346(4) 0.0488(18) Uani 1 1 d .
C23 C -0.0669(11) 0.3723(9) 1.0768(5) 0.076(3) Uani 1 1 d .
H23A H 0.0015 0.2887 1.0817 0.091 Uiso 1 1 calc R
C24 C -0.1011(10) 0.3938(8) 1.0037(5) 0.063(2) Uani 1 1 d .
C25 C -0.2011(11) 0.5235(9) 1.0027(5) 0.074(3) Uani 1 1 d .
H25A H -0.2233 0.5429 0.9537 0.089 Uiso 1 1 calc R
C26 C -0.1329(10) 0.4730(8) 1.1424(5) 0.069(3) Uani 1 1 d .
H26A H -0.1093 0.4582 1.1913 0.083 Uiso 1 1 calc R
C27 C -0.0409(11) 0.2840(9) 0.9325(5) 0.070(3) Uani 1 1 d .
C28 C 0.0170(15) 0.1497(11) 0.9463(7) 0.097(4) Uani 1 1 d .
H28A H 0.0222 0.1276 0.9986 0.116 Uiso 1 1 calc R
C29 C 0.0672(15) 0.0488(10) 0.8794(7) 0.101(4) Uani 1 1 d .
H29A H 0.1048 -0.0402 0.8874 0.122 Uiso 1 1 calc R
C30 C 0.0594(12) 0.0843(9) 0.8034(6) 0.080(3) Uani 1 1 d .
C31 C -0.0055(10) 0.2117(8) 0.7927(5) 0.059(2) Uani 1 1 d .
H31A H -0.0172 0.2328 0.7413 0.071 Uiso 1 1 calc R
C32 C -0.0561(9) 0.3135(8) 0.8564(4) 0.0515(19) Uani 1 1 d .
H32A H -0.1002 0.4017 0.8474 0.062 Uiso 1 1 calc R
N1 N -1.2078(7) 2.0436(6) 1.5287(5) 0.0530(17) Uani 1 1 d .
N2 N -1.3552(9) 2.3654(8) 1.7715(5) 0.080(3) Uani 1 1 d .
N3 N -0.4637(7) 0.9229(6) 1.3255(4) 0.0471(15) Uani 1 1 d .
N4 N -0.2674(8) 0.6213(7) 1.0645(4) 0.066(2) Uani 1 1 d .
Br1 Br -1.73986(16) 3.04139(13) 2.11185(9) 0.1157(6) Uani 1 1 d .
Br2 Br 0.1246(2) -0.05509(13) 0.71631(8) 0.1299(7) Uani 1 1 d .
H24 H -0.537(8) 1.007(7) 1.371(5) 0.042(19) Uiso 1 1 d .
H23 H -1.174(11) 1.966(11) 1.483(7) 0.09(3) Uiso 1 1 d .

loop_
_atom_site_aniso_label
_atom_site_aniso_U_11
_atom_site_aniso_U_22
_atom_site_aniso_U_33
_atom_site_aniso_U_23
_atom_site_aniso_U_13
_atom_site_aniso_U_12
Mo1 0.0421(3) 0.0272(3) 0.0224(3) -0.0048(2) -0.0101(2) -0.0049(2)
Mo2 0.0344(3) 0.0286(3) 0.0329(3) -0.0054(2) -0.0131(2) -0.0090(2)
Mo3 0.0306(3) 0.0279(3) 0.0282(3) -0.0061(2) -0.0076(2) -0.0046(2)
Mo4 0.0349(3) 0.0221(3) 0.0212(3) -0.0001(2) -0.0082(2) -0.0081(2)
O1 0.041(2) 0.031(2) 0.028(2) -0.0054(18) -0.016(2) -0.0028(19)
O2 0.070(3) 0.049(3) 0.026(2) 0.003(2) -0.016(2) -0.014(3)
O3 0.054(3) 0.030(2) 0.023(2) -0.0018(17) -0.005(2) -0.015(2)
O4 0.037(3) 0.051(3) 0.053(3) -0.007(2) -0.015(2) -0.011(2)
O5 0.036(2) 0.040(2) 0.027(2) -0.0048(19) -0.0013(19) -0.009(2)
O6 0.031(2) 0.026(2) 0.023(2) -0.0024(16) -0.0084(17) -0.0070(17)
O7 0.040(3) 0.052(3) 0.061(4) -0.015(3) -0.023(3) -0.013(2)
O8 0.035(2) 0.027(2) 0.026(2) -0.0044(17) -0.0130(18) -0.0052(18)
O9 0.052(3) 0.029(2) 0.042(3) -0.006(2) -0.009(2) -0.007(2)
O10 0.051(3) 0.032(2) 0.043(3) -0.005(2) -0.015(2) -0.009(2)
O11 0.056(3) 0.027(2) 0.034(2) -0.0005(19) -0.011(2) -0.015(2)
O12 0.037(2) 0.030(2) 0.029(2) -0.0002(18) -0.0078(18) -0.0131(19)
O13 0.051(3) 0.036(3) 0.049(3) -0.003(2) -0.011(2) -0.020(2)
C1 0.045(4) 0.044(4) 0.046(4) -0.012(3) -0.008(3) -0.016(3)
C2 0.041(4) 0.036(4) 0.047(4) -0.004(3) -0.006(3) -0.017(3)
C3 0.043(4) 0.037(4) 0.036(4) -0.006(3) 0.002(3) -0.017(3)
C4 0.052(5) 0.043(4) 0.053(5) -0.004(4) -0.009(4) -0.011(4)
C5 0.055(5) 0.039(4) 0.061(5) -0.001(4) -0.004(4) -0.014(4)
C6 0.042(4) 0.044(4) 0.035(4) -0.006(3) -0.009(3) -0.019(3)
C7 0.077(6) 0.036(4) 0.056(5) -0.010(3) -0.033(4) -0.011(4)
C8 0.082(6) 0.034(4) 0.066(6) -0.015(4) -0.033(5) -0.003(4)
C9 0.047(4) 0.053(4) 0.042(4) -0.016(3) -0.004(3) -0.025(4)
C10 0.082(7) 0.092(7) 0.052(6) -0.030(5) -0.029(5) -0.008(6)
C11 0.060(5) 0.055(5) 0.040(4) -0.018(4) -0.007(4) -0.026(4)
C12 0.115(10) 0.103(9) 0.097(9) -0.035(7) 0.019(8) -0.074(8)
C13 0.111(9) 0.079(7) 0.094(9) -0.011(6) -0.022(7) -0.048(7)
C14 0.101(7) 0.051(5) 0.062(6) -0.018(4) -0.041(5) -0.024(5)
C15 0.103(9) 0.122(11) 0.049(6) -0.015(6) -0.016(6) -0.040(8)
C16 0.100(8) 0.083(7) 0.080(8) -0.014(6) -0.012(7) -0.041(7)
C17 0.056(5) 0.044(4) 0.036(4) -0.004(3) -0.014(3) -0.008(4)
C18 0.051(4) 0.043(4) 0.034(4) 0.002(3) -0.012(3) 0.000(3)
C19 0.047(4) 0.035(4) 0.033(4) 0.001(3) -0.004(3) -0.007(3)
C20 0.048(4) 0.040(4) 0.048(4) 0.004(3) -0.018(3) -0.005(3)
C21 0.046(4) 0.037(4) 0.049(4) 0.002(3) -0.013(3) -0.006(3)
C22 0.049(4) 0.048(4) 0.029(4) 0.000(3) -0.012(3) -0.007(3)
C23 0.085(6) 0.052(5) 0.045(5) -0.005(4) -0.033(5) 0.012(4)
C24 0.065(5) 0.047(5) 0.038(4) -0.008(3) -0.015(4) 0.004(4)
C25 0.091(7) 0.055(5) 0.036(4) 0.002(4) -0.029(5) 0.004(5)
C26 0.078(6) 0.044(4) 0.042(4) -0.003(3) -0.029(4) 0.012(4)
C27 0.082(6) 0.051(5) 0.036(4) -0.003(4) -0.017(4) 0.002(4)
C28 0.145(11) 0.063(6) 0.060(6) 0.002(5) -0.045(7) -0.023(7)
C29 0.150(12) 0.052(6) 0.067(7) 0.001(5) -0.044(7) -0.013(6)
C30 0.102(8) 0.046(5) 0.043(5) -0.013(4) -0.016(5) 0.001(5)
C31 0.074(5) 0.049(5) 0.037(4) 0.005(3) -0.016(4) -0.016(4)
C32 0.061(5) 0.047(4) 0.033(4) 0.002(3) -0.007(3) -0.019(4)
N1 0.054(4) 0.035(3) 0.057(4) -0.011(3) 0.004(3) -0.022(3)
N2 0.075(5) 0.069(5) 0.058(5) -0.022(4) -0.029(4) 0.003(4)
N3 0.049(3) 0.033(3) 0.040(3) -0.004(3) -0.002(3) -0.009(3)
N4 0.070(5) 0.045(4) 0.037(4) -0.003(3) -0.017(3) 0.010(3)
Br1 0.1157(10) 0.0836(8) 0.1091(10) -0.0520(7) -0.0619(8) 0.0021(7)
Br2 0.1885(17) 0.0685(8) 0.0668(8) -0.0140(6) -0.0399(9) -0.0062(8)

loop_
_atom_type_symbol
_atom_type_description
_atom_type_scat_dispersion_real
_atom_type_scat_dispersion_imag
_atom_type_scat_source
C C 0.0033 0.0016 'International Tables Vol C Tables 4.2.6.8 and 6.1.1.4'
H H 0.0000 0.0000 'International Tables Vol C Tables 4.2.6.8 and 6.1.1.4'
N N 0.0061 0.0033 'International Tables Vol C Tables 4.2.6.8 and 6.1.1.4'
O O 0.0106 0.0060 'International Tables Vol C Tables 4.2.6.8 and 6.1.1.4'
Mo Mo -1.6832 0.6857 'International Tables Vol C Tables 4.2.6.8 and 6.1.1.4'
Br Br -0.2901 2.4595 'International Tables Vol C Tables 4.2.6.8 and 6.1.1.4'

loop_
_geom_angle_atom_site_label_1
_geom_angle_atom_site_label_2
_geom_angle_atom_site_label_3
_geom_angle
_geom_angle_site_symmetry_1
_geom_angle_site_symmetry_3
O2 Mo1 O10 105.1(2) . .
O2 Mo1 O1 102.6(2) . 2_388
O10 Mo1 O1 98.8(2) . 2_388
O2 Mo1 O5 103.0(3) . .
O10 Mo1 O5 97.0(2) . .
O1 Mo1 O5 145.10(18) 2_388 .
O2 Mo1 O3 91.4(2) . .
O10 Mo1 O3 163.5(2) . .
O1 Mo1 O3 77.49(19) 2_388 .
O5 Mo1 O3 78.58(19) . .
O2 Mo1 O6 160.6(2) . 2_388
O10 Mo1 O6 94.30(19) . 2_388
O1 Mo1 O6 74.56(16) 2_388 2_388
O5 Mo1 O6 73.39(16) . 2_388
O3 Mo1 O6 69.23(14) . 2_388
O7 Mo2 O13 104.9(3) . .
O7 Mo2 O1 101.6(2) . .
O13 Mo2 O1 102.2(2) . .
O7 Mo2 O12 100.4(2) . .
O13 Mo2 O12 97.0(2) . .
O1 Mo2 O12 145.8(2) . .
O7 Mo2 O6 160.2(2) . .
O13 Mo2 O6 94.5(2) . .
O1 Mo2 O6 77.96(17) . .
O12 Mo2 O6 72.59(17) . .
O7 Mo2 O8 89.1(2) . 2_388
O13 Mo2 O8 163.4(2) . 2_388
O1 Mo2 O8 83.27(17) . 2_388
O12 Mo2 O8 71.23(16) . 2_388
O6 Mo2 O8 71.13(15) . 2_388
O7 Mo2 Mo4 134.90(18) . .
O13 Mo2 Mo4 85.25(19) . .
O1 Mo2 Mo4 119.35(14) . .
O12 Mo2 Mo4 34.58(13) . .
O6 Mo2 Mo4 41.40(10) . .
O8 Mo2 Mo4 78.47(10) 2_388 .
O4 Mo3 O9 103.6(3) . .
O4 Mo3 O5 102.3(3) . .
O9 Mo3 O5 101.8(2) . .
O4 Mo3 O8 101.3(2) . 2_388
O9 Mo3 O8 96.4(2) . 2_388
O5 Mo3 O8 145.64(18) . 2_388
O4 Mo3 O12 89.1(2) . .
O9 Mo3 O12 164.2(2) . .
O5 Mo3 O12 84.23(18) . .
O8 Mo3 O12 71.58(16) 2_388 .
O4 Mo3 O6 159.7(2) . 2_388
O9 Mo3 O6 96.3(2) . 2_388
O5 Mo3 O6 76.91(18) . 2_388
O8 Mo3 O6 72.28(16) 2_388 2_388
O12 Mo3 O6 70.58(15) . 2_388
O11 Mo4 O3 104.4(2) . .
O11 Mo4 O12 103.3(2) . .
O3 Mo4 O12 96.5(2) . .
O11 Mo4 O8 99.6(2) . .
O3 Mo4 O8 96.2(2) . .
O12 Mo4 O8 150.12(18) . .
O11 Mo4 O6 99.69(19) . .
O3 Mo4 O6 155.90(19) . .
O12 Mo4 O6 79.16(17) . .
O8 Mo4 O6 78.28(17) . .
O11 Mo4 O6 174.64(19) . 2_388
O3 Mo4 O6 80.61(17) . 2_388
O12 Mo4 O6 77.88(16) . 2_388
O8 Mo4 O6 77.64(16) . 2_388
O6 Mo4 O6 75.29(16) . 2_388
O11 Mo4 Mo2 91.77(17) . .
O3 Mo4 Mo2 132.56(17) . .
O12 Mo4 Mo2 36.11(13) . .
O8 Mo4 Mo2 125.09(12) . .
O6 Mo4 Mo2 46.82(11) . .
O6 Mo4 Mo2 86.14(10) 2_388 .
Mo2 O1 Mo1 116.2(2) . 2_388
Mo4 O3 Mo1 118.3(2) . .
Mo3 O5 Mo1 119.2(2) . .
Mo4 O6 Mo2 91.79(15) . .
Mo4 O6 Mo3 92.38(15) . 2_388
Mo2 O6 Mo3 162.7(2) . 2_388
Mo4 O6 Mo4 104.71(16) . 2_388
Mo2 O6 Mo4 97.93(15) . 2_388
Mo3 O6 Mo4 97.24(15) 2_388 2_388
Mo4 O6 Mo1 163.4(2) . 2_388
Mo2 O6 Mo1 85.38(13) . 2_388
Mo3 O6 Mo1 85.85(13) 2_388 2_388
Mo4 O6 Mo1 91.87(14) 2_388 2_388
Mo4 O8 Mo3 110.1(2) . 2_388
Mo4 O8 Mo2 110.41(18) . 2_388
Mo3 O8 Mo2 103.77(19) 2_388 2_388
Mo4 O12 Mo2 109.3(2) . .
Mo4 O12 Mo3 111.6(2) . .
Mo2 O12 Mo3 103.42(19) . .
N1 C1 C2 120.0(8) . .
N1 C1 H1A 120.0 . .
C2 C1 H1A 120.0 . .
C3 C2 C1 119.1(7) . .
C3 C2 H2A 120.5 . .
C1 C2 H2A 120.5 . .
C4 C3 C2 118.5(7) . .
C4 C3 C6 119.8(7) . .
C2 C3 C6 121.7(7) . .
C3 C4 C5 120.3(9) . .
C3 C4 H4A 119.9 . .
C5 C4 H4A 119.9 . .
N1 C5 C4 118.6(8) . .
N1 C5 H5A 120.7 . .
C4 C5 H5A 120.7 . .
N2 C6 C7 121.3(7) . .
N2 C6 C3 115.9(7) . .
C7 C6 C3 122.8(7) . .
C8 C7 C6 119.4(8) . .
C8 C7 H7A 120.3 . .
C6 C7 H7A 120.3 . .
C7 C8 C9 121.1(8) . .
C7 C8 H8A 119.4 . .
C9 C8 H8A 119.4 . .
C8 C9 C10 114.2(7) . .
C8 C9 C11 124.1(8) . .
C10 C9 C11 121.6(8) . .
N2 C10 C9 126.5(9) . .
N2 C10 H10A 116.7 . .
C9 C10 H10A 116.7 . .
C12 C11 C16 118.0(9) . .
C12 C11 C9 120.9(9) . .
C16 C11 C9 120.7(8) . .
C11 C12 C13 122.1(12) . .
C11 C12 H12A 118.9 . .
C13 C12 H12A 118.9 . .
C12 C13 C14 117.4(11) . .
C12 C13 H13A 121.3 . .
C14 C13 H13A 121.3 . .
C15 C14 C13 119.9(9) . .
C15 C14 Br1 119.8(8) . .
C13 C14 Br1 120.2(8) . .
C14 C15 C16 121.5(12) . .
C14 C15 H15A 119.3 . .
C16 C15 H15A 119.3 . .
C15 C16 C11 120.5(12) . .
C15 C16 H16A 119.7 . .
C11 C16 H16A 119.7 . .
N3 C17 C18 119.5(7) . .
N3 C17 H17A 120.2 . .
C18 C17 H17A 120.2 . .
C17 C18 C19 120.0(7) . .
C17 C18 H18A 120.0 . .
C19 C18 H18A 120.0 . .
C18 C19 C20 117.8(7) . .
C18 C19 C22 122.8(6) . .
C20 C19 C22 119.4(7) . .
C21 C20 C19 121.2(7) . .
C21 C20 H20A 119.4 . .
C19 C20 H20A 119.4 . .
N3 C21 C20 119.0(7) . .
N3 C21 H21A 120.5 . .
C20 C21 H21A 120.5 . .
N4 C22 C26 122.2(7) . .
N4 C22 C19 115.3(6) . .
C26 C22 C19 122.5(7) . .
C26 C23 C24 120.9(8) . .
C26 C23 H23A 119.6 . .
C24 C23 H23A 119.6 . .
C23 C24 C25 114.4(7) . .
C23 C24 C27 123.0(7) . .
C25 C24 C27 122.5(8) . .
N4 C25 C24 126.2(8) . .
N4 C25 H25A 116.9 . .
C24 C25 H25A 116.9 . .
C22 C26 C23 118.9(8) . .
C22 C26 H26A 120.6 . .
C23 C26 H26A 120.6 . .
C32 C27 C28 118.8(9) . .
C32 C27 C24 120.6(8) . .
C28 C27 C24 120.2(8) . .
C27 C28 C29 119.2(10) . .
C27 C28 H28A 120.4 . .
C29 C28 H28A 120.4 . .
C30 C29 C28 118.9(10) . .
C30 C29 H29A 120.5 . .
C28 C29 H29A 120.5 . .
C31 C30 C29 121.2(8) . .
C31 C30 Br2 121.2(7) . .
C29 C30 Br2 117.2(7) . .
C30 C31 C32 121.5(8) . .
C30 C31 H31A 119.3 . .
C32 C31 H31A 119.3 . .
C27 C32 C31 119.9(8) . .
C27 C32 H32A 120.0 . .
C31 C32 H32A 120.0 . .
C1 N1 C5 123.5(7) . .
C1 N1 H23 110(6) . .
C5 N1 H23 126(6) . .
C10 N2 C6 117.4(8) . .
C21 N3 C17 122.5(6) . .
C21 N3 H24 111(4) . .
C17 N3 H24 126(4) . .
C25 N4 C22 117.4(7) . .

loop_
_geom_bond_atom_site_label_1
_geom_bond_atom_site_label_2
_geom_bond_distance
_geom_bond_site_symmetry_2
Mo1 O2 1.698(5) .
Mo1 O10 1.710(5) .
Mo1 O1 1.931(5) 2_388
Mo1 O5 1.934(5) .
Mo1 O3 2.279(4) .
Mo1 O6 2.455(4) 2_388
Mo2 O7 1.696(5) .
Mo2 O13 1.702(5) .
Mo2 O1 1.900(5) .
Mo2 O12 2.003(4) .
Mo2 O6 2.340(4) .
Mo2 O8 2.347(4) 2_388
Mo2 Mo4 3.2079(8) .
Mo3 O4 1.688(5) .
Mo3 O9 1.730(5) .
Mo3 O5 1.867(5) .
Mo3 O8 1.988(4) 2_388
Mo3 O12 2.342(4) .
Mo3 O6 2.359(4) 2_388
Mo4 O11 1.707(4) .
Mo4 O3 1.739(4) .
Mo4 O12 1.929(5) .
Mo4 O8 1.962(4) .
Mo4 O6 2.122(4) .
Mo4 O6 2.359(4) 2_388
O1 Mo1 1.931(5) 2_388
O6 Mo3 2.359(4) 2_388
O6 Mo4 2.359(4) 2_388
O6 Mo1 2.455(4) 2_388
O8 Mo3 1.988(4) 2_388
O8 Mo2 2.347(4) 2_388
C1 N1 1.313(11) .
C1 C2 1.389(10) .
C1 H1A 0.9300 .
C2 C3 1.376(11) .
C2 H2A 0.9300 .
C3 C4 1.376(11) .
C3 C6 1.499(9) .
C4 C5 1.391(11) .
C4 H4A 0.9300 .
C5 N1 1.314(12) .
C5 H5A 0.9300 .
C6 N2 1.324(11) .
C6 C7 1.369(11) .
C7 C8 1.365(11) .
C7 H7A 0.9300 .
C8 C9 1.367(12) .
C8 H8A 0.9300 .
C9 C10 1.379(14) .
C9 C11 1.494(9) .
C10 N2 1.312(12) .
C10 H10A 0.9300 .
C11 C12 1.341(15) .
C11 C16 1.384(15) .
C12 C13 1.379(15) .
C12 H12A 0.9300 .
C13 C14 1.420(16) .
C13 H13A 0.9300 .
C14 C15 1.309(17) .
C14 Br1 1.895(8) .
C15 C16 1.361(15) .
C15 H15A 0.9300 .
C16 H16A 0.9300 .
C17 N3 1.344(10) .
C17 C18 1.383(10) .
C17 H17A 0.9300 .
C18 C19 1.388(11) .
C18 H18A 0.9300 .
C19 C20 1.388(10) .
C19 C22 1.490(10) .
C20 C21 1.371(11) .
C20 H20A 0.9300 .
C21 N3 1.340(10) .
C21 H21A 0.9300 .
C22 N4 1.336(10) .
C22 C26 1.370(11) .
C23 C26 1.378(12) .
C23 C24 1.387(12) .
C23 H23A 0.9300 .
C24 C25 1.391(11) .
C24 C27 1.513(11) .
C25 N4 1.314(10) .
C25 H25A 0.9300 .
C26 H26A 0.9300 .
C27 C32 1.367(12) .
C27 C28 1.413(14) .
C28 C29 1.419(14) .
C28 H28A 0.9300 .
C29 C30 1.361(14) .
C29 H29A 0.9300 .
C30 C31 1.333(12) .
C30 Br2 1.909(9) .
C31 C32 1.389(11) .
C31 H31A 0.9300 .
C32 H32A 0.9300 .
N1 H23 1.04(11) .
N3 H24 1.06(7) .
